data_4348794
loop_
_publ_author_name
'Corbin, William C.'
'Nichol, Gary S.'
'Zheng, Zhiping'

_publ_section_title
;
 Amidine Production by the Addition of NH<sub>3</sub> to Nitrile(s) Bound
 to and Activated by the Lewis Acidic
 [Re<sub>6</sub>(\m<sub>3</sub>-Se)<sub>8</sub>]<sup>2+</sup> Cluster
 Core.
;
_journal_issue 19
_journal_name_full 'Inorganic chemistry'
_journal_page_first 9505
_journal_page_last 9508
_journal_paper_doi 10.1021/acs.inorgchem.6b01643
_journal_volume 55
_journal_year 2016
_chemical_formula_moiety 'C32 H81 N2 P5 Re6 Se8, 2(B F4)'
_chemical_formula_sum 'C32 H81 B2 F8 N2 P5 Re6 Se8'
_chemical_formula_weight 2571.33
_space_group_crystal_system monoclinic
_space_group_IT_number 14
_space_group_name_Hall '-P 2yn'
_space_group_name_H-M_alt 'P 1 21/n 1'
_atom_sites_solution_hydrogens mixed
_atom_sites_solution_primary direct
_audit_creation_date 2014-10-27
_audit_creation_method
;
Olex2 1.2-beta
(compiled 2014.10.22 svn.r3046 for OlexSys, GUI svn.r4928)
;
_cell_angle_alpha 90
_cell_angle_beta 104.897(2)
_cell_angle_gamma 90
_cell_formula_units_Z 4
_cell_length_a 13.8033(8)
_cell_length_b 20.8117(12)
_cell_length_c 21.2736(11)
_cell_measurement_reflns_used 9922
_cell_measurement_temperature 100.0
_cell_measurement_theta_max 27.125
_cell_measurement_theta_min 2.193
_cell_volume 5905.9(6)
_computing_cell_refinement 'SAINT v8.34A (Bruker, 2013)'
_computing_data_reduction 'SAINT v8.34A (Bruker, 2013)'
_computing_molecular_graphics 'Olex2 (Dolomanov et al., 2009)'
_computing_publication_material 'Olex2 (Dolomanov et al., 2009)'
_computing_structure_refinement 'ShelXL (Sheldrick, 2008)'
_computing_structure_solution 'ShelXS (Sheldrick, 2008)'
_diffrn_ambient_temperature 100.0
_diffrn_measured_fraction_theta_full 0.999
_diffrn_measured_fraction_theta_max 0.996
_diffrn_measurement_device_type 'Bruker APEX-II CCD'
_diffrn_measurement_method '\f and \w scans'
_diffrn_radiation_type MoK\a
_diffrn_radiation_wavelength 0.71073
_diffrn_reflns_av_R_equivalents 0.0520
_diffrn_reflns_av_unetI/netI 0.0361
_diffrn_reflns_Laue_measured_fraction_full 0.999
_diffrn_reflns_Laue_measured_fraction_max 0.996
_diffrn_reflns_limit_h_max 17
_diffrn_reflns_limit_h_min -17
_diffrn_reflns_limit_k_max 26
_diffrn_reflns_limit_k_min -26
_diffrn_reflns_limit_l_max 21
_diffrn_reflns_limit_l_min -26
_diffrn_reflns_number 71297
_diffrn_reflns_point_group_measured_fraction_full 0.999
_diffrn_reflns_point_group_measured_fraction_max 0.996
_diffrn_reflns_theta_full 26.000
_diffrn_reflns_theta_max 27.153
_diffrn_reflns_theta_min 1.392
_diffrn_standards_number 0
_exptl_absorpt_coefficient_mu 17.367
_exptl_absorpt_correction_T_max 0.1963
_exptl_absorpt_correction_T_min 0.0790
_exptl_absorpt_correction_type multi-scan
_exptl_absorpt_process_details
;
SADABS-2014/2 (Bruker,2014) was used for absorption correction.
wR2(int) was 0.1119 before and 0.0544 after correction.
The Ratio of minimum to maximum transmission is 0.4024.
The \l/2 correction factor is 0.00150.
;
_exptl_crystal_colour orange
_exptl_crystal_colour_primary orange
_exptl_crystal_density_diffrn 2.892
_exptl_crystal_description block
_exptl_crystal_F_000 4664
_exptl_crystal_recrystallization_method
'The material was recrystallised from a mixture of DCM and diethyl ether by solvent layering'
_exptl_crystal_size_max 0.235
_exptl_crystal_size_mid 0.182
_exptl_crystal_size_min 0.163
_refine_diff_density_max 2.735
_refine_diff_density_min -1.844
_refine_diff_density_rms 0.273
_refine_ls_extinction_method none
_refine_ls_goodness_of_fit_ref 1.084
_refine_ls_hydrogen_treatment mixed
_refine_ls_matrix_type full
_refine_ls_number_parameters 639
_refine_ls_number_reflns 13034
_refine_ls_number_restraints 111
_refine_ls_restrained_S_all 1.083
_refine_ls_R_factor_all 0.0599
_refine_ls_R_factor_gt 0.0403
_refine_ls_shift/su_max 0.001
_refine_ls_shift/su_mean 0.000
_refine_ls_structure_factor_coef Fsqd
_refine_ls_weighting_details 'w=1/[\s^2^(Fo^2^)+(0.0221P)^2^+147.9558P] where P=(Fo^2^+2Fc^2^)/3'
_refine_ls_weighting_scheme calc
_refine_ls_wR_factor_gt 0.0872
_refine_ls_wR_factor_ref 0.0953
_reflns_Friedel_coverage 0.000
_reflns_number_gt 9974
_reflns_number_total 13034
_reflns_threshold_expression 'I > 2\s(I)'
_cod_data_source_file ic6b01643_si_002.cif
_cod_data_source_block mo_cc33_0m
_cod_database_code 4348794
_shelx_space_group_comment
;
The symmetry employed for this shelxl refinement is uniquely defined
by the following loop, which should always be used as a source of
symmetry information in preference to the above space-group names.
They are only intended as comments.
;
_olex2_refinement_description
;
1. Fixed Uiso
 At 1.2 times of:
  All C(H,H) groups, All N(H) groups, All N(H,H) groups
 At 1.5 times of:
  All C(H,H,H) groups
2. Restrained distances
 N2-H2B = N2-H2A
 0.83 with sigma of 0.02
 N1-H1
 0.83 with sigma of 0.02
3. Rigid body (RIGU) restrains
 F5, F6, F7, F8, B2
 with sigma for 1-2 distances of 0.004 and sigma for 1-3 distances of 0.004
 F5', F6', F7', F8', B2'
 with sigma for 1-2 distances of 0.004 and sigma for 1-3 distances of 0.004
 N1, N2, C31, C32
 with sigma for 1-2 distances of 0.004 and sigma for 1-3 distances of 0.004
4. Same fragment restrains
{F1, F2, F3, F4, B1} sigma for 1-2: 0.02, 1-3: 0.02
as
{F5, F6, F7, F8, B2}
{F1, F2, F3, F4, B1} sigma for 1-2: 0.02, 1-3: 0.02
as
{F5', F6', F7', F8', B2'}
5. Others
 Sof(F5')=Sof(F6')=Sof(F7')=Sof(F8')=Sof(B2')=1-FVAR(1)
 Sof(F5)=Sof(F6)=Sof(F7)=Sof(F8)=Sof(B2)=FVAR(1)
6.a Secondary CH2 refined with riding coordinates:
 C1(H1A,H1B), C3(H3A,H3B), C5(H5A,H5B), C7(H7A,H7B), C9(H9A,H9B), C11(H11A,
 H11B), C13(H13A,H13B), C15(H15A,H15B), C17(H17A,H17B), C19(H19A,H19B),
 C21(H21A,H21B), C23(H23A,H23B), C25(H25A,H25B), C27(H27A,H27B), C29(H29A,H29B)
6.b Idealised Me refined as rotating group:
 C2(H2C,H2D,H2E), C4(H4A,H4B,H4C), C6(H6A,H6B,H6C), C8(H8A,H8B,H8C), C10(H10A,
 H10B,H10C), C12(H12A,H12B,H12C), C14(H14A,H14B,H14C), C16(H16A,H16B,H16C),
 C18(H18A,H18B,H18C), C20(H20A,H20B,H20C), C22(H22A,H22B,H22C), C24(H24A,H24B,
 H24C), C26(H26A,H26B,H26C), C28(H28A,H28B,H28C), C30(H30A,H30B,H30C), C32(H32A,
 H32B,H32C)
;
_shelx_shelxl_version_number 2014/7
_olex2_diffrn_ambient_temperature_device 'Oxford Cryosystems Cryostream 700+'
_olex2_exptl_crystal_mounting_method 'The crystal was mounted on a mylar loop in Paratone oil'
_olex2_submission_original_sample_id cc33
_olex2_submission_special_instructions 'No special instructions were received'

loop_
_space_group_symop_operation_xyz
'x, y, z'
'-x+1/2, y+1/2, -z+1/2'
'-x, -y, -z'
'x-1/2, -y-1/2, z-1/2'

loop_
_atom_site_label
_atom_site_type_symbol
_atom_site_fract_x
_atom_site_fract_y
_atom_site_fract_z
_atom_site_U_iso_or_equiv
_atom_site_adp_type
_atom_site_occupancy
_atom_site_site_symmetry_order
_atom_site_calc_flag
_atom_site_refinement_flags_posn
_atom_site_refinement_flags_adp
_atom_site_refinement_flags_occupancy
_atom_site_disorder_assembly
_atom_site_disorder_group
Re1 Re 0.33339(3) 0.63162(2) 0.68477(2) 0.01202(8) Uani 1 1 d . . . . .
Re2 Re 0.51588(3) 0.64347(2) 0.66741(2) 0.01220(8) Uani 1 1 d . . . . .
Re3 Re 0.59049(3) 0.65091(2) 0.79435(2) 0.01320(9) Uani 1 1 d . . . . .
Re4 Re 0.40925(3) 0.63927(2) 0.81217(2) 0.01227(8) Uani 1 1 d . . . . .
Re5 Re 0.44766(3) 0.73066(2) 0.73533(2) 0.01212(9) Uani 1 1 d . . . . .
Re6 Re 0.47734(3) 0.55240(2) 0.74381(2) 0.01359(9) Uani 1 1 d . . . . .
Se1 Se 0.37550(7) 0.71910(5) 0.61460(5) 0.0144(2) Uani 1 1 d . . . . .
Se2 Se 0.62104(7) 0.73730(5) 0.71887(5) 0.0163(2) Uani 1 1 d . . . . .
Se3 Se 0.64991(7) 0.56729(5) 0.72737(5) 0.0173(2) Uani 1 1 d . . . . .
Se4 Se 0.40551(7) 0.54940(5) 0.62190(5) 0.0150(2) Uani 1 1 d . . . . .
Se5 Se 0.27606(7) 0.71580(5) 0.75279(5) 0.0158(2) Uani 1 1 d . . . . .
Se6 Se 0.51890(7) 0.73396(5) 0.85640(5) 0.0148(2) Uani 1 1 d . . . . .
Se7 Se 0.54807(8) 0.56331(5) 0.86480(5) 0.0172(2) Uani 1 1 d . . . . .
Se8 Se 0.30326(7) 0.54543(5) 0.76049(5) 0.0162(2) Uani 1 1 d . . . . .
P1 P 0.1625(2) 0.61634(14) 0.61117(13) 0.0187(6) Uani 1 1 d . . . . .
P2 P 0.5874(2) 0.64713(13) 0.57176(13) 0.0173(5) Uani 1 1 d . . . . .
P3 P 0.76255(19) 0.65920(14) 0.86466(13) 0.0185(6) Uani 1 1 d . . . . .
P4 P 0.3411(2) 0.63077(15) 0.90925(13) 0.0208(6) Uani 1 1 d . . . . .
P5 P 0.4358(2) 0.84913(13) 0.72853(13) 0.0190(6) Uani 1 1 d . . . . .
N1 N 0.5017(7) 0.4519(4) 0.7529(4) 0.0229(19) Uani 1 1 d D U . . .
H1 H 0.558(4) 0.437(6) 0.770(5) 0.027 Uiso 1 1 d DR . . . .
N2 N 0.3602(9) 0.4059(5) 0.6862(5) 0.032(2) Uani 1 1 d D U . . .
H2A H 0.340(10) 0.443(3) 0.676(6) 0.038 Uiso 1 1 d DR . . . .
H2B H 0.337(9) 0.374(4) 0.664(6) 0.038 Uiso 1 1 d DR . . . .
C1 C 0.1582(9) 0.5833(6) 0.5302(5) 0.027(3) Uani 1 1 d . . . . .
H1A H 0.1961 0.5425 0.5358 0.032 Uiso 1 1 calc R . . . .
H1B H 0.0877 0.5734 0.5077 0.032 Uiso 1 1 calc R . . . .
C2 C 0.2007(9) 0.6278(6) 0.4875(5) 0.027(3) Uani 1 1 d . . . . .
H2C H 0.1946 0.6074 0.4451 0.040 Uiso 1 1 calc GR . . . .
H2D H 0.2715 0.6362 0.5083 0.040 Uiso 1 1 calc GR . . . .
H2E H 0.1634 0.6683 0.4814 0.040 Uiso 1 1 calc GR . . . .
C3 C 0.0857(8) 0.6887(6) 0.5898(6) 0.027(3) Uani 1 1 d . . . . .
H3A H 0.1302 0.7247 0.5852 0.032 Uiso 1 1 calc R . . . .
H3B H 0.0382 0.6818 0.5467 0.032 Uiso 1 1 calc R . . . .
C4 C 0.0256(11) 0.7089(8) 0.6377(7) 0.048(4) Uani 1 1 d . . . . .
H4A H -0.0116 0.7483 0.6222 0.073 Uiso 1 1 calc GR . . . .
H4B H 0.0716 0.7166 0.6806 0.073 Uiso 1 1 calc GR . . . .
H4C H -0.0215 0.6746 0.6412 0.073 Uiso 1 1 calc GR . . . .
C5 C 0.0847(10) 0.5572(7) 0.6418(6) 0.038(3) Uani 1 1 d . . . . .
H5A H 0.1217 0.5160 0.6500 0.046 Uiso 1 1 calc R . . . .
H5B H 0.0759 0.5728 0.6839 0.046 Uiso 1 1 calc R . . . .
C6 C -0.0187(9) 0.5444(7) 0.5965(7) 0.043(4) Uani 1 1 d . . . . .
H6A H -0.0112 0.5237 0.5566 0.065 Uiso 1 1 calc GR . . . .
H6B H -0.0547 0.5851 0.5855 0.065 Uiso 1 1 calc GR . . . .
H6C H -0.0567 0.5161 0.6182 0.065 Uiso 1 1 calc GR . . . .
C7 C 0.4914(8) 0.6336(5) 0.4949(5) 0.023(2) Uani 1 1 d . . . . .
H7A H 0.4577 0.5922 0.4981 0.028 Uiso 1 1 calc R . . . .
H7B H 0.4403 0.6679 0.4899 0.028 Uiso 1 1 calc R . . . .
C8 C 0.5298(10) 0.6322(6) 0.4331(6) 0.033(3) Uani 1 1 d . . . . .
H8A H 0.4756 0.6184 0.3960 0.049 Uiso 1 1 calc GR . . . .
H8B H 0.5860 0.6021 0.4392 0.049 Uiso 1 1 calc GR . . . .
H8C H 0.5522 0.6753 0.4247 0.049 Uiso 1 1 calc GR . . . .
C9 C 0.6870(8) 0.5881(5) 0.5721(6) 0.025(2) Uani 1 1 d . . . . .
H9A H 0.7174 0.5981 0.5359 0.030 Uiso 1 1 calc R . . . .
H9B H 0.7399 0.5925 0.6132 0.030 Uiso 1 1 calc R . . . .
C10 C 0.6502(11) 0.5189(6) 0.5652(6) 0.036(3) Uani 1 1 d . . . . .
H10A H 0.6014 0.5133 0.5231 0.054 Uiso 1 1 calc GR . . . .
H10B H 0.6184 0.5088 0.6003 0.054 Uiso 1 1 calc GR . . . .
H10C H 0.7071 0.4899 0.5680 0.054 Uiso 1 1 calc GR . . . .
C11 C 0.6481(8) 0.7226(5) 0.5578(5) 0.024(2) Uani 1 1 d . . . . .
H11A H 0.6963 0.7357 0.5988 0.028 Uiso 1 1 calc R . . . .
H11B H 0.6866 0.7149 0.5251 0.028 Uiso 1 1 calc R . . . .
C12 C 0.5745(8) 0.7774(5) 0.5343(5) 0.024(2) Uani 1 1 d . . . . .
H12A H 0.5338 0.7680 0.4902 0.035 Uiso 1 1 calc GR . . . .
H12B H 0.6116 0.8175 0.5337 0.035 Uiso 1 1 calc GR . . . .
H12C H 0.5307 0.7821 0.5637 0.035 Uiso 1 1 calc GR . . . .
C13 C 0.8516(8) 0.7024(6) 0.8286(6) 0.031(3) Uani 1 1 d . . . . .
H13A H 0.8248 0.7460 0.8160 0.037 Uiso 1 1 calc R . . . .
H13B H 0.9157 0.7074 0.8622 0.037 Uiso 1 1 calc R . . . .
C14 C 0.8731(9) 0.6700(7) 0.7691(7) 0.041(3) Uani 1 1 d . . . . .
H14A H 0.8146 0.6746 0.7318 0.061 Uiso 1 1 calc GR . . . .
H14B H 0.8870 0.6243 0.7782 0.061 Uiso 1 1 calc GR . . . .
H14C H 0.9314 0.6904 0.7591 0.061 Uiso 1 1 calc GR . . . .
C15 C 0.8182(8) 0.5804(6) 0.8910(5) 0.026(3) Uani 1 1 d . . . . .
H15A H 0.7712 0.5560 0.9101 0.032 Uiso 1 1 calc R . . . .
H15B H 0.8251 0.5565 0.8521 0.032 Uiso 1 1 calc R . . . .
C16 C 0.9206(9) 0.5820(7) 0.9404(6) 0.035(3) Uani 1 1 d . . . . .
H16A H 0.9688 0.6046 0.9216 0.052 Uiso 1 1 calc GR . . . .
H16B H 0.9439 0.5379 0.9516 0.052 Uiso 1 1 calc GR . . . .
H16C H 0.9148 0.6045 0.9798 0.052 Uiso 1 1 calc GR . . . .
C17 C 0.7754(8) 0.7042(6) 0.9406(5) 0.025(2) Uani 1 1 d . . . . .
H17A H 0.8474 0.7077 0.9632 0.030 Uiso 1 1 calc R . . . .
H17B H 0.7492 0.7482 0.9299 0.030 Uiso 1 1 calc R . . . .
C18 C 0.7205(9) 0.6737(6) 0.9865(6) 0.029(3) Uani 1 1 d . . . . .
H18A H 0.6496 0.6681 0.9639 0.044 Uiso 1 1 calc GR . . . .
H18B H 0.7263 0.7015 1.0244 0.044 Uiso 1 1 calc GR . . . .
H18C H 0.7503 0.6317 1.0008 0.044 Uiso 1 1 calc GR . . . .
C19 C 0.2230(12) 0.6741(8) 0.9030(7) 0.048(4) Uani 1 1 d . . . . .
H19A H 0.2076 0.6735 0.9459 0.057 Uiso 1 1 calc R . . . .
H19B H 0.2318 0.7195 0.8917 0.057 Uiso 1 1 calc R . . . .
C20 C 0.1341(10) 0.6457(9) 0.8521(7) 0.055(5) Uani 1 1 d . . . . .
H20A H 0.1497 0.6447 0.8097 0.082 Uiso 1 1 calc GR . . . .
H20B H 0.0746 0.6724 0.8492 0.082 Uiso 1 1 calc GR . . . .
H20C H 0.1212 0.6020 0.8649 0.082 Uiso 1 1 calc GR . . . .
C21 C 0.3130(11) 0.5476(8) 0.9278(6) 0.045(4) Uani 1 1 d . . . . .
H21A H 0.2711 0.5285 0.8872 0.053 Uiso 1 1 calc R . . . .
H21B H 0.3772 0.5237 0.9386 0.053 Uiso 1 1 calc R . . . .
C22 C 0.2629(15) 0.5346(9) 0.9795(8) 0.066(5) Uani 1 1 d . . . . .
H22A H 0.1960 0.5540 0.9681 0.098 Uiso 1 1 calc GR . . . .
H22B H 0.3024 0.5530 1.0205 0.098 Uiso 1 1 calc GR . . . .
H22C H 0.2568 0.4880 0.9845 0.098 Uiso 1 1 calc GR . . . .
C23 C 0.4182(11) 0.6619(7) 0.9849(6) 0.041(3) Uani 1 1 d . . . . .
H23A H 0.4512 0.7015 0.9751 0.049 Uiso 1 1 calc R . . . .
H23B H 0.3734 0.6745 1.0125 0.049 Uiso 1 1 calc R . . . .
C24 C 0.4973(12) 0.6187(10) 1.0239(8) 0.065(5) Uani 1 1 d . . . . .
H24A H 0.5412 0.6044 0.9971 0.097 Uiso 1 1 calc GR . . . .
H24B H 0.4657 0.5813 1.0384 0.097 Uiso 1 1 calc GR . . . .
H24C H 0.5369 0.6420 1.0619 0.097 Uiso 1 1 calc GR . . . .
C25 C 0.5186(9) 0.8947(6) 0.7944(5) 0.028(3) Uani 1 1 d . . . . .
H25A H 0.5010 0.9407 0.7878 0.033 Uiso 1 1 calc R . . . .
H25B H 0.5045 0.8814 0.8359 0.033 Uiso 1 1 calc R . . . .
C26 C 0.6296(10) 0.8878(6) 0.8015(6) 0.033(3) Uani 1 1 d . . . . .
H26A H 0.6437 0.8934 0.7590 0.050 Uiso 1 1 calc GR . . . .
H26B H 0.6515 0.8450 0.8185 0.050 Uiso 1 1 calc GR . . . .
H26C H 0.6657 0.9205 0.8317 0.050 Uiso 1 1 calc GR . . . .
C27 C 0.4627(10) 0.8818(5) 0.6552(5) 0.028(3) Uani 1 1 d . . . . .
H27A H 0.5304 0.8673 0.6537 0.033 Uiso 1 1 calc R . . . .
H27B H 0.4141 0.8635 0.6169 0.033 Uiso 1 1 calc R . . . .
C28 C 0.4587(11) 0.9554(6) 0.6496(7) 0.040(3) Uani 1 1 d . . . . .
H28A H 0.4588 0.9680 0.6052 0.060 Uiso 1 1 calc GR . . . .
H28B H 0.5174 0.9739 0.6803 0.060 Uiso 1 1 calc GR . . . .
H28C H 0.3975 0.9712 0.6596 0.060 Uiso 1 1 calc GR . . . .
C29 C 0.3143(9) 0.8828(6) 0.7306(6) 0.028(3) Uani 1 1 d . . . . .
H29A H 0.2943 0.8643 0.7683 0.033 Uiso 1 1 calc R . . . .
H29B H 0.3219 0.9297 0.7375 0.033 Uiso 1 1 calc R . . . .
C30 C 0.2307(10) 0.8707(7) 0.6696(6) 0.035(3) Uani 1 1 d . . . . .
H30A H 0.2486 0.8899 0.6320 0.052 Uiso 1 1 calc GR . . . .
H30B H 0.1684 0.8902 0.6747 0.052 Uiso 1 1 calc GR . . . .
H30C H 0.2210 0.8243 0.6628 0.052 Uiso 1 1 calc GR . . . .
C31 C 0.4508(10) 0.4023(6) 0.7272(5) 0.028(2) Uani 1 1 d . U . . .
C32 C 0.4897(13) 0.3355(6) 0.7450(6) 0.046(4) Uani 1 1 d . U . . .
H32A H 0.5282 0.3347 0.7906 0.069 Uiso 1 1 calc GR . . . .
H32B H 0.5330 0.3227 0.7172 0.069 Uiso 1 1 calc GR . . . .
H32C H 0.4331 0.3056 0.7387 0.069 Uiso 1 1 calc GR . . . .
F5 F 0.7069(11) 0.3391(7) 0.8915(8) 0.066(5) Uani 0.542(14) 1 d D U P A 1
F6 F 0.6763(10) 0.4408(6) 0.8544(6) 0.039(4) Uani 0.542(14) 1 d D U P A 1
F7 F 0.8334(9) 0.4004(9) 0.8758(10) 0.071(5) Uani 0.542(14) 1 d D U P A 1
F8 F 0.7121(13) 0.3642(9) 0.7881(7) 0.075(6) Uani 0.542(14) 1 d D U P A 1
B2 B 0.7342(15) 0.3852(10) 0.8534(10) 0.050(5) Uani 0.542(14) 1 d D U P A 1
F5' F 0.7704(15) 0.3447(8) 0.8408(9) 0.066(6) Uani 0.458(14) 1 d D U P A 2
F6' F 0.6620(13) 0.4020(13) 0.8803(12) 0.093(8) Uani 0.458(14) 1 d D U P A 2
F7' F 0.8307(12) 0.4209(9) 0.9165(10) 0.059(6) Uani 0.458(14) 1 d D U P A 2
F8' F 0.7431(19) 0.4489(10) 0.8133(10) 0.100(8) Uani 0.458(14) 1 d D U P A 2
B2' B 0.7548(17) 0.4041(11) 0.8644(12) 0.072(7) Uani 0.458(14) 1 d D U P A 2
F1 F 0.3440(6) 0.8319(4) 0.9935(4) 0.049(2) Uani 1 1 d D . . . .
F2 F 0.4444(6) 0.8712(5) 0.9347(4) 0.056(3) Uani 1 1 d D . . . .
F3 F 0.2976(6) 0.9216(4) 0.9341(4) 0.055(2) Uani 1 1 d D . . . .
F4 F 0.2968(6) 0.8252(4) 0.8834(3) 0.0431(19) Uani 1 1 d D . . . .
B1 B 0.3452(9) 0.8635(7) 0.9368(6) 0.029(3) Uani 1 1 d D . . . .

loop_
_atom_site_aniso_label
_atom_site_aniso_U_11
_atom_site_aniso_U_22
_atom_site_aniso_U_33
_atom_site_aniso_U_23
_atom_site_aniso_U_13
_atom_site_aniso_U_12
Re1 0.01336(18) 0.0120(2) 0.01139(18) -0.00047(14) 0.00443(14) -0.00130(14)
Re2 0.01439(18) 0.01099(19) 0.01289(18) -0.00180(14) 0.00654(14) -0.00070(14)
Re3 0.01310(18) 0.0137(2) 0.01374(18) -0.00184(15) 0.00523(14) -0.00046(15)
Re4 0.01387(18) 0.0126(2) 0.01127(18) -0.00004(14) 0.00495(14) -0.00111(14)
Re5 0.01427(18) 0.01148(19) 0.01222(18) -0.00124(14) 0.00633(14) -0.00074(14)
Re6 0.01657(19) 0.01036(19) 0.01426(18) 0.00037(15) 0.00472(15) -0.00018(15)
Se1 0.0173(5) 0.0141(5) 0.0134(4) 0.0004(4) 0.0065(4) 0.0006(4)
Se2 0.0179(5) 0.0158(5) 0.0180(5) -0.0040(4) 0.0095(4) -0.0041(4)
Se3 0.0172(5) 0.0167(5) 0.0187(5) -0.0009(4) 0.0062(4) 0.0034(4)
Se4 0.0177(5) 0.0129(5) 0.0151(5) -0.0021(4) 0.0053(4) -0.0015(4)
Se5 0.0154(5) 0.0177(5) 0.0153(5) -0.0002(4) 0.0060(4) 0.0011(4)
Se6 0.0158(5) 0.0154(5) 0.0143(5) -0.0033(4) 0.0060(4) -0.0020(4)
Se7 0.0200(5) 0.0167(5) 0.0147(5) 0.0024(4) 0.0043(4) 0.0023(4)
Se8 0.0179(5) 0.0143(5) 0.0169(5) 0.0010(4) 0.0056(4) -0.0042(4)
P1 0.0171(12) 0.0199(15) 0.0184(13) 0.0008(11) 0.0036(10) -0.0008(11)
P2 0.0223(13) 0.0156(14) 0.0171(13) -0.0024(10) 0.0106(10) -0.0011(11)
P3 0.0127(12) 0.0248(15) 0.0179(13) -0.0065(11) 0.0036(10) -0.0024(10)
P4 0.0211(13) 0.0277(16) 0.0164(13) 0.0012(11) 0.0101(11) -0.0027(12)
P5 0.0280(14) 0.0136(14) 0.0178(13) -0.0010(10) 0.0104(11) 0.0001(11)
N1 0.037(5) 0.015(4) 0.016(4) 0.003(3) 0.005(4) 0.009(3)
N2 0.053(5) 0.024(5) 0.021(4) -0.005(4) 0.016(4) -0.006(4)
C1 0.031(6) 0.024(6) 0.023(6) -0.004(5) 0.002(5) 0.007(5)
C2 0.035(6) 0.035(7) 0.013(5) -0.003(5) 0.009(5) 0.001(5)
C3 0.021(5) 0.027(7) 0.028(6) -0.004(5) -0.003(5) 0.009(5)
C4 0.041(8) 0.073(12) 0.033(7) -0.021(7) 0.011(6) -0.001(7)
C5 0.037(7) 0.051(9) 0.024(6) 0.007(6) 0.003(5) -0.018(6)
C6 0.026(6) 0.052(9) 0.045(8) 0.016(7) -0.006(6) -0.021(6)
C7 0.025(5) 0.017(6) 0.028(6) -0.007(5) 0.009(5) -0.007(4)
C8 0.052(8) 0.028(7) 0.021(6) 0.000(5) 0.015(5) -0.004(6)
C9 0.025(6) 0.023(6) 0.034(6) 0.003(5) 0.021(5) 0.007(5)
C10 0.059(9) 0.020(7) 0.032(7) -0.005(5) 0.018(6) 0.010(6)
C11 0.030(6) 0.022(6) 0.023(5) -0.003(5) 0.013(5) -0.003(5)
C12 0.034(6) 0.016(6) 0.023(6) -0.004(4) 0.014(5) 0.000(5)
C13 0.017(5) 0.038(8) 0.036(7) -0.005(6) 0.006(5) 0.000(5)
C14 0.029(6) 0.054(9) 0.047(8) -0.021(7) 0.024(6) -0.014(6)
C15 0.028(6) 0.023(6) 0.023(6) -0.001(5) -0.003(5) 0.006(5)
C16 0.025(6) 0.047(9) 0.028(6) -0.002(6) -0.001(5) 0.004(6)
C17 0.016(5) 0.033(7) 0.027(6) -0.011(5) 0.006(4) -0.007(5)
C18 0.026(6) 0.036(7) 0.025(6) -0.004(5) 0.005(5) 0.000(5)
C19 0.068(10) 0.046(9) 0.042(8) 0.014(7) 0.038(8) 0.012(8)
C20 0.028(7) 0.094(14) 0.045(8) 0.034(9) 0.014(6) -0.001(8)
C21 0.052(8) 0.063(10) 0.019(6) 0.005(6) 0.009(6) -0.030(8)
C22 0.097(14) 0.063(12) 0.045(9) 0.004(8) 0.033(9) -0.027(10)
C23 0.057(9) 0.050(9) 0.017(6) -0.008(6) 0.013(6) -0.023(7)
C24 0.045(9) 0.100(16) 0.050(10) 0.007(10) 0.012(8) -0.013(10)
C25 0.047(7) 0.021(6) 0.020(5) -0.011(5) 0.018(5) -0.013(5)
C26 0.045(7) 0.028(7) 0.029(6) -0.012(5) 0.013(6) -0.013(6)
C27 0.046(7) 0.016(6) 0.021(6) 0.003(5) 0.007(5) -0.005(5)
C28 0.054(9) 0.026(7) 0.042(8) 0.010(6) 0.017(7) 0.010(6)
C29 0.036(6) 0.022(6) 0.032(6) -0.004(5) 0.021(5) 0.008(5)
C30 0.039(7) 0.035(8) 0.029(6) -0.004(6) 0.008(5) 0.006(6)
C31 0.058(6) 0.016(4) 0.015(4) -0.003(3) 0.017(4) -0.001(4)
C32 0.090(10) 0.017(5) 0.029(6) 0.000(4) 0.013(6) 0.007(5)
F5 0.049(9) 0.061(9) 0.092(11) 0.038(7) 0.027(8) 0.022(7)
F6 0.039(7) 0.039(7) 0.037(7) 0.013(5) 0.006(6) 0.023(6)
F7 0.049(7) 0.072(11) 0.100(12) 0.025(9) 0.030(7) 0.020(6)
F8 0.076(11) 0.075(11) 0.088(9) 0.003(7) 0.044(7) 0.015(8)
B2 0.047(8) 0.040(9) 0.074(10) 0.020(6) 0.035(7) 0.027(6)
F5' 0.064(12) 0.053(10) 0.069(12) 0.002(8) -0.001(9) 0.016(8)
F6' 0.068(10) 0.100(17) 0.107(16) -0.022(12) 0.017(10) 0.002(9)
F7' 0.049(9) 0.037(10) 0.091(12) -0.002(8) 0.020(8) 0.014(7)
F8' 0.126(16) 0.062(12) 0.109(14) 0.008(9) 0.025(11) 0.024(10)
B2' 0.062(11) 0.054(11) 0.095(13) -0.003(8) 0.011(9) 0.013(8)
F1 0.049(5) 0.061(6) 0.041(5) 0.006(4) 0.020(4) -0.006(4)
F2 0.039(5) 0.099(8) 0.037(4) -0.008(5) 0.021(4) -0.012(5)
F3 0.063(6) 0.033(5) 0.061(6) -0.017(4) -0.001(4) 0.005(4)
F4 0.049(5) 0.035(5) 0.038(4) -0.009(4) -0.002(4) 0.007(4)
B1 0.027(7) 0.035(8) 0.024(7) -0.002(6) 0.007(5) 0.003(6)

loop_
_atom_type_symbol
_atom_type_description
_atom_type_scat_dispersion_real
_atom_type_scat_dispersion_imag
_atom_type_scat_source
C C 0.0033 0.0016 'International Tables Vol C Tables 4.2.6.8 and 6.1.1.4'
H H 0.0000 0.0000 'International Tables Vol C Tables 4.2.6.8 and 6.1.1.4'
B B 0.0013 0.0007 'International Tables Vol C Tables 4.2.6.8 and 6.1.1.4'
N N 0.0061 0.0033 'International Tables Vol C Tables 4.2.6.8 and 6.1.1.4'
F F 0.0171 0.0103 'International Tables Vol C Tables 4.2.6.8 and 6.1.1.4'
P P 0.1023 0.0942 'International Tables Vol C Tables 4.2.6.8 and 6.1.1.4'
Se Se -0.0929 2.2259 'International Tables Vol C Tables 4.2.6.8 and 6.1.1.4'
Re Re -1.0185 7.2310 'International Tables Vol C Tables 4.2.6.8 and 6.1.1.4'

loop_
_geom_angle_atom_site_label_1
_geom_angle_atom_site_label_2
_geom_angle_atom_site_label_3
_geom_angle
Re4 Re1 Re2 89.833(17)
Re4 Re1 Re5 60.010(15)
Re5 Re1 Re2 59.744(15)
Re6 Re1 Re2 59.860(15)
Re6 Re1 Re4 59.928(15)
Re6 Re1 Re5 89.770(17)
Se1 Re1 Re2 58.46(2)
Se1 Re1 Re4 118.24(3)
Se1 Re1 Re5 58.24(3)
Se1 Re1 Re6 118.30(3)
Se1 Re1 Se4 89.62(3)
Se1 Re1 Se5 89.55(4)
Se1 Re1 Se8 175.93(4)
Se4 Re1 Re2 58.10(3)
Se4 Re1 Re4 118.45(3)
Se4 Re1 Re5 117.83(3)
Se4 Re1 Re6 58.54(3)
Se5 Re1 Re2 117.67(3)
Se5 Re1 Re4 58.09(3)
Se5 Re1 Re5 57.95(3)
Se5 Re1 Re6 117.99(3)
Se5 Re1 Se4 175.25(4)
Se8 Re1 Re2 118.37(3)
Se8 Re1 Re4 58.29(3)
Se8 Re1 Re5 118.29(3)
Se8 Re1 Re6 58.53(3)
Se8 Re1 Se4 90.49(4)
Se8 Re1 Se5 90.00(4)
P1 Re1 Re2 134.76(7)
P1 Re1 Re4 135.38(6)
P1 Re1 Re5 136.25(7)
P1 Re1 Re6 133.97(7)
P1 Re1 Se1 92.60(7)
P1 Re1 Se4 91.10(7)
P1 Re1 Se5 93.61(7)
P1 Re1 Se8 91.47(7)
Re3 Re2 Re1 89.867(17)
Re3 Re2 Re5 59.943(15)
Re3 Re2 Re6 59.909(15)
Re5 Re2 Re1 60.127(14)
Re6 Re2 Re1 59.853(14)
Re6 Re2 Re5 89.987(17)
Se1 Re2 Re1 58.11(3)
Se1 Re2 Re3 118.18(3)
Se1 Re2 Re5 58.26(2)
Se1 Re2 Re6 117.95(3)
Se2 Re2 Re1 118.39(3)
Se2 Re2 Re3 58.51(3)
Se2 Re2 Re5 58.27(3)
Se2 Re2 Re6 118.40(3)
Se2 Re2 Se1 90.04(4)
Se2 Re2 Se3 90.10(4)
Se2 Re2 Se4 176.33(4)
Se3 Re2 Re1 118.13(3)
Se3 Re2 Re3 58.38(3)
Se3 Re2 Re5 118.31(3)
Se3 Re2 Re6 58.29(3)
Se3 Re2 Se1 175.58(4)
Se4 Re2 Re1 58.53(3)
Se4 Re2 Re3 118.57(3)
Se4 Re2 Re5 118.65(3)
Se4 Re2 Re6 58.68(3)
Se4 Re2 Se1 89.68(3)
Se4 Re2 Se3 89.91(4)
P2 Re2 Re1 135.27(7)
P2 Re2 Re3 134.86(7)
P2 Re2 Re5 134.52(7)
P2 Re2 Re6 135.49(7)
P2 Re2 Se1 92.17(7)
P2 Re2 Se2 91.51(7)
P2 Re2 Se3 92.24(7)
P2 Re2 Se4 92.16(7)
Re2 Re3 Re4 90.380(17)
Re5 Re3 Re2 60.097(15)
Re5 Re3 Re4 60.331(15)
Re6 Re3 Re2 60.095(15)
Re6 Re3 Re4 60.128(15)
Re6 Re3 Re5 90.184(17)
Se2 Re3 Re2 58.25(3)
Se2 Re3 Re4 118.57(3)
Se2 Re3 Re5 58.25(3)
Se2 Re3 Re6 118.33(3)
Se2 Re3 Se6 89.82(4)
Se2 Re3 Se7 176.06(4)
Se3 Re3 Re2 58.50(3)
Se3 Re3 Re4 118.51(3)
Se3 Re3 Re5 118.59(3)
Se3 Re3 Re6 58.39(3)
Se3 Re3 Se2 90.01(4)
Se3 Re3 Se6 176.04(4)
Se3 Re3 Se7 89.76(4)
Se6 Re3 Re2 118.26(3)
Se6 Re3 Re4 58.29(2)
Se6 Re3 Re5 58.17(3)
Se6 Re3 Re6 118.39(3)
Se7 Re3 Re2 118.49(3)
Se7 Re3 Re4 58.28(3)
Se7 Re3 Re5 118.60(3)
Se7 Re3 Re6 58.40(3)
Se7 Re3 Se6 90.13(4)
P3 Re3 Re2 133.42(6)
P3 Re3 Re4 136.12(7)
P3 Re3 Re5 136.96(7)
P3 Re3 Re6 132.82(7)
P3 Re3 Se2 92.51(7)
P3 Re3 Se3 89.35(7)
P3 Re3 Se6 94.61(7)
P3 Re3 Se7 91.41(7)
Re1 Re4 Re5 60.042(15)
Re3 Re4 Re1 89.920(17)
Re3 Re4 Re5 59.824(14)
Re3 Re4 Re6 59.890(15)
Re6 Re4 Re1 59.868(15)
Re6 Re4 Re5 89.754(17)
Se5 Re4 Re1 58.53(3)
Se5 Re4 Re3 117.91(3)
Se5 Re4 Re5 58.09(3)
Se5 Re4 Re6 118.36(3)
Se5 Re4 Se6 89.06(4)
Se5 Re4 Se7 175.89(4)
Se5 Re4 Se8 90.24(4)
Se6 Re4 Re1 118.15(3)
Se6 Re4 Re3 58.65(2)
Se6 Re4 Re5 58.11(3)
Se6 Re4 Re6 118.52(3)
Se6 Re4 Se8 175.93(4)
Se7 Re4 Re1 118.28(3)
Se7 Re4 Re3 58.60(3)
Se7 Re4 Re5 118.41(3)
Se7 Re4 Re6 58.42(3)
Se7 Re4 Se6 90.55(4)
Se7 Re4 Se8 89.86(4)
Se8 Re4 Re1 58.24(3)
Se8 Re4 Re3 118.37(3)
Se8 Re4 Re5 118.27(3)
Se8 Re4 Re6 58.49(3)
P4 Re4 Re1 135.37(7)
P4 Re4 Re3 134.57(7)
P4 Re4 Re5 137.92(7)
P4 Re4 Re6 132.32(7)
P4 Re4 Se5 94.50(7)
P4 Re4 Se6 93.71(7)
P4 Re4 Se7 89.61(7)
P4 Re4 Se8 90.35(7)
Re2 Re5 Re1 60.129(15)
Re2 Re5 Re4 90.020(18)
Re3 Re5 Re1 89.878(18)
Re3 Re5 Re2 59.960(15)
Re3 Re5 Re4 59.845(15)
Re4 Re5 Re1 59.948(15)
Se1 Re5 Re1 58.21(3)
Se1 Re5 Re2 58.59(3)
Se1 Re5 Re3 118.52(3)
Se1 Re5 Re4 118.15(3)
Se2 Re5 Re1 118.40(3)
Se2 Re5 Re2 58.29(3)
Se2 Re5 Re3 58.52(3)
Se2 Re5 Re4 118.35(3)
Se2 Re5 Se1 90.25(3)
Se2 Re5 Se6 90.32(3)
Se5 Re5 Re1 58.54(3)
Se5 Re5 Re2 118.65(3)
Se5 Re5 Re3 118.09(3)
Se5 Re5 Re4 58.26(3)
Se5 Re5 Se1 89.90(3)
Se5 Re5 Se2 176.04(4)
Se5 Re5 Se6 89.26(3)
Se6 Re5 Re1 118.23(3)
Se6 Re5 Re2 118.66(3)
Se6 Re5 Re3 58.72(3)
Se6 Re5 Re4 58.28(3)
Se6 Re5 Se1 176.06(4)
P5 Re5 Re1 136.74(7)
P5 Re5 Re2 132.93(6)
P5 Re5 Re3 133.31(7)
P5 Re5 Re4 136.99(6)
P5 Re5 Se1 91.88(7)
P5 Re5 Se2 89.32(7)
P5 Re5 Se5 94.62(7)
P5 Re5 Se6 92.02(7)
Re1 Re6 Re2 60.287(15)
Re1 Re6 Re4 60.204(15)
Re2 Re6 Re4 90.238(18)
Re3 Re6 Re1 90.168(18)
Re3 Re6 Re2 59.996(15)
Re3 Re6 Re4 59.982(15)
Se3 Re6 Re1 118.77(3)
Se3 Re6 Re2 58.49(3)
Se3 Re6 Re3 58.47(3)
Se3 Re6 Re4 118.45(3)
Se3 Re6 Se4 89.77(3)
Se3 Re6 Se7 89.93(4)
Se3 Re6 Se8 176.22(4)
Se4 Re6 Re1 58.56(3)
Se4 Re6 Re2 58.25(3)
Se4 Re6 Re3 118.24(3)
Se4 Re6 Re4 118.74(3)
Se7 Re6 Re1 118.49(3)
Se7 Re6 Re2 118.58(3)
Se7 Re6 Re3 58.59(3)
Se7 Re6 Re4 58.29(3)
Se7 Re6 Se4 176.24(4)
Se7 Re6 Se8 89.68(4)
Se8 Re6 Re1 58.31(3)
Se8 Re6 Re2 118.58(3)
Se8 Re6 Re3 118.29(3)
Se8 Re6 Re4 58.32(3)
Se8 Re6 Se4 90.37(3)
N1 Re6 Re1 137.9(3)
N1 Re6 Re2 135.4(3)
N1 Re6 Re3 131.9(3)
N1 Re6 Re4 134.1(2)
N1 Re6 Se3 90.0(3)
N1 Re6 Se4 94.6(2)
N1 Re6 Se7 89.2(2)
N1 Re6 Se8 93.7(3)
Re1 Se1 Re2 63.43(3)
Re1 Se1 Re5 63.56(3)
Re5 Se1 Re2 63.15(3)
Re2 Se2 Re3 63.24(3)
Re5 Se2 Re2 63.44(3)
Re5 Se2 Re3 63.23(3)
Re3 Se3 Re2 63.12(3)
Re6 Se3 Re2 63.22(3)
Re6 Se3 Re3 63.13(3)
Re2 Se4 Re1 63.37(3)
Re2 Se4 Re6 63.07(3)
Re6 Se4 Re1 62.90(3)
Re4 Se5 Re1 63.38(3)
Re5 Se5 Re1 63.51(3)
Re5 Se5 Re4 63.65(3)
Re4 Se6 Re3 63.06(3)
Re5 Se6 Re3 63.11(3)
Re5 Se6 Re4 63.61(3)
Re4 Se7 Re3 63.12(3)
Re4 Se7 Re6 63.29(3)
Re6 Se7 Re3 63.00(3)
Re1 Se8 Re4 63.47(3)
Re1 Se8 Re6 63.16(3)
Re4 Se8 Re6 63.19(3)
C1 P1 Re1 115.6(4)
C1 P1 C5 101.4(6)
C3 P1 Re1 116.4(4)
C3 P1 C1 101.4(5)
C3 P1 C5 106.4(6)
C5 P1 Re1 113.8(4)
C7 P2 Re2 112.1(4)
C9 P2 Re2 115.5(4)
C9 P2 C7 105.5(5)
C11 P2 Re2 116.9(4)
C11 P2 C7 103.9(5)
C11 P2 C9 101.5(5)
C13 P3 Re3 115.0(4)
C15 P3 Re3 112.6(4)
C15 P3 C13 106.9(6)
C17 P3 Re3 115.4(4)
C17 P3 C13 101.2(5)
C17 P3 C15 104.4(5)
C19 P4 Re4 115.0(4)
C19 P4 C21 104.2(7)
C21 P4 Re4 113.0(5)
C23 P4 Re4 116.9(4)
C23 P4 C19 101.3(7)
C23 P4 C21 104.8(6)
C25 P5 Re5 116.9(4)
C27 P5 Re5 113.4(4)
C27 P5 C25 103.7(5)
C27 P5 C29 105.5(6)
C29 P5 Re5 115.3(4)
C29 P5 C25 100.4(6)
Re6 N1 H1 121(9)
C31 N1 Re6 134.1(8)
C31 N1 H1 104(9)
H2A N2 H2B 123(10)
C31 N2 H2A 115(10)
C31 N2 H2B 119(10)
P1 C1 H1A 108.7
P1 C1 H1B 108.7
H1A C1 H1B 107.6
C2 C1 P1 114.2(8)
C2 C1 H1A 108.7
C2 C1 H1B 108.7
C1 C2 H2C 109.5
C1 C2 H2D 109.5
C1 C2 H2E 109.5
H2C C2 H2D 109.5
H2C C2 H2E 109.5
H2D C2 H2E 109.5
P1 C3 H3A 108.3
P1 C3 H3B 108.3
H3A C3 H3B 107.4
C4 C3 P1 116.0(10)
C4 C3 H3A 108.3
C4 C3 H3B 108.3
C3 C4 H4A 109.5
C3 C4 H4B 109.5
C3 C4 H4C 109.5
H4A C4 H4B 109.5
H4A C4 H4C 109.5
H4B C4 H4C 109.5
P1 C5 H5A 108.5
P1 C5 H5B 108.5
H5A C5 H5B 107.5
C6 C5 P1 115.2(9)
C6 C5 H5A 108.5
C6 C5 H5B 108.5
C5 C6 H6A 109.5
C5 C6 H6B 109.5
C5 C6 H6C 109.5
H6A C6 H6B 109.5
H6A C6 H6C 109.5
H6B C6 H6C 109.5
P2 C7 H7A 108.4
P2 C7 H7B 108.4
H7A C7 H7B 107.4
C8 C7 P2 115.7(8)
C8 C7 H7A 108.4
C8 C7 H7B 108.4
C7 C8 H8A 109.5
C7 C8 H8B 109.5
C7 C8 H8C 109.5
H8A C8 H8B 109.5
H8A C8 H8C 109.5
H8B C8 H8C 109.5
P2 C9 H9A 108.8
P2 C9 H9B 108.8
H9A C9 H9B 107.7
C10 C9 P2 113.6(8)
C10 C9 H9A 108.8
C10 C9 H9B 108.8
C9 C10 H10A 109.5
C9 C10 H10B 109.5
C9 C10 H10C 109.5
H10A C10 H10B 109.5
H10A C10 H10C 109.5
H10B C10 H10C 109.5
P2 C11 H11A 108.9
P2 C11 H11B 108.9
H11A C11 H11B 107.7
C12 C11 P2 113.5(8)
C12 C11 H11A 108.9
C12 C11 H11B 108.9
C11 C12 H12A 109.5
C11 C12 H12B 109.5
C11 C12 H12C 109.5
H12A C12 H12B 109.5
H12A C12 H12C 109.5
H12B C12 H12C 109.5
P3 C13 H13A 108.5
P3 C13 H13B 108.5
H13A C13 H13B 107.5
C14 C13 P3 115.0(9)
C14 C13 H13A 108.5
C14 C13 H13B 108.5
C13 C14 H14A 109.5
C13 C14 H14B 109.5
C13 C14 H14C 109.5
H14A C14 H14B 109.5
H14A C14 H14C 109.5
H14B C14 H14C 109.5
P3 C15 H15A 108.4
P3 C15 H15B 108.4
H15A C15 H15B 107.5
C16 C15 P3 115.5(9)
C16 C15 H15A 108.4
C16 C15 H15B 108.4
C15 C16 H16A 109.5
C15 C16 H16B 109.5
C15 C16 H16C 109.5
H16A C16 H16B 109.5
H16A C16 H16C 109.5
H16B C16 H16C 109.5
P3 C17 H17A 108.8
P3 C17 H17B 108.8
H17A C17 H17B 107.7
C18 C17 P3 113.6(8)
C18 C17 H17A 108.8
C18 C17 H17B 108.8
C17 C18 H18A 109.5
C17 C18 H18B 109.5
C17 C18 H18C 109.5
H18A C18 H18B 109.5
H18A C18 H18C 109.5
H18B C18 H18C 109.5
P4 C19 H19A 108.9
P4 C19 H19B 108.9
H19A C19 H19B 107.7
C20 C19 P4 113.4(11)
C20 C19 H19A 108.9
C20 C19 H19B 108.9
C19 C20 H20A 109.5
C19 C20 H20B 109.5
C19 C20 H20C 109.5
H20A C20 H20B 109.5
H20A C20 H20C 109.5
H20B C20 H20C 109.5
P4 C21 H21A 107.3
P4 C21 H21B 107.3
H21A C21 H21B 106.9
C22 C21 P4 120.0(13)
C22 C21 H21A 107.3
C22 C21 H21B 107.3
C21 C22 H22A 109.5
C21 C22 H22B 109.5
C21 C22 H22C 109.5
H22A C22 H22B 109.5
H22A C22 H22C 109.5
H22B C22 H22C 109.5
P4 C23 H23A 108.0
P4 C23 H23B 108.0
H23A C23 H23B 107.2
C24 C23 P4 117.3(12)
C24 C23 H23A 108.0
C24 C23 H23B 108.0
C23 C24 H24A 109.5
C23 C24 H24B 109.5
C23 C24 H24C 109.5
H24A C24 H24B 109.5
H24A C24 H24C 109.5
H24B C24 H24C 109.5
P5 C25 H25A 108.2
P5 C25 H25B 108.2
H25A C25 H25B 107.3
C26 C25 P5 116.5(8)
C26 C25 H25A 108.2
C26 C25 H25B 108.2
C25 C26 H26A 109.5
C25 C26 H26B 109.5
C25 C26 H26C 109.5
H26A C26 H26B 109.5
H26A C26 H26C 109.5
H26B C26 H26C 109.5
P5 C27 H27A 108.4
P5 C27 H27B 108.4
H27A C27 H27B 107.5
C28 C27 P5 115.3(9)
C28 C27 H27A 108.4
C28 C27 H27B 108.4
C27 C28 H28A 109.5
C27 C28 H28B 109.5
C27 C28 H28C 109.5
H28A C28 H28B 109.5
H28A C28 H28C 109.5
H28B C28 H28C 109.5
P5 C29 H29A 108.6
P5 C29 H29B 108.6
H29A C29 H29B 107.6
C30 C29 P5 114.7(8)
C30 C29 H29A 108.6
C30 C29 H29B 108.6
C29 C30 H30A 109.5
C29 C30 H30B 109.5
C29 C30 H30C 109.5
H30A C30 H30B 109.5
H30A C30 H30C 109.5
H30B C30 H30C 109.5
N1 C31 N2 123.5(11)
N1 C31 C32 120.9(12)
N2 C31 C32 115.5(11)
C31 C32 H32A 109.5
C31 C32 H32B 109.5
C31 C32 H32C 109.5
H32A C32 H32B 109.5
H32A C32 H32C 109.5
H32B C32 H32C 109.5
F5 B2 F6 108.8(15)
F5 B2 F8 110.1(17)
F6 B2 F8 106.8(14)
F7 B2 F5 111.0(15)
F7 B2 F6 109.0(16)
F7 B2 F8 111.0(15)
F5' B2' F6' 107.3(17)
F5' B2' F8' 108.2(18)
F6' B2' F8' 106.0(16)
F7' B2' F5' 111.6(16)
F7' B2' F6' 111.7(18)
F7' B2' F8' 111.7(17)
F1 B1 F2 108.5(10)
F1 B1 F4 109.0(11)
F2 B1 F4 107.9(9)
F3 B1 F1 110.0(10)
F3 B1 F2 111.3(11)
F3 B1 F4 110.0(9)

loop_
_geom_bond_atom_site_label_1
_geom_bond_atom_site_label_2
_geom_bond_distance
Re1 Re2 2.6498(6)
Re1 Re4 2.6472(6)
Re1 Re5 2.6497(6)
Re1 Re6 2.6383(6)
Re1 Se1 2.5154(11)
Re1 Se4 2.5284(11)
Re1 Se5 2.5254(11)
Re1 Se8 2.5159(11)
Re1 P1 2.494(3)
Re2 Re3 2.6359(6)
Re2 Re5 2.6395(6)
Re2 Re6 2.6385(6)
Re2 Se1 2.5249(11)
Re2 Se2 2.5103(11)
Re2 Se3 2.5198(11)
Re2 Se4 2.5165(11)
Re2 P2 2.481(3)
Re3 Re4 2.6360(6)
Re3 Re5 2.6354(6)
Re3 Re6 2.6335(6)
Re3 Se2 2.5173(11)
Re3 Se3 2.5165(11)
Re3 Se6 2.5253(11)
Re3 Se7 2.5226(11)
Re3 P3 2.466(3)
Re4 Re5 2.6489(6)
Re4 Re6 2.6399(6)
Re4 Se5 2.5137(11)
Re4 Se6 2.5154(11)
Re4 Se7 2.5141(11)
Re4 Se8 2.5172(11)
Re4 P4 2.486(3)
Re5 Se1 2.5162(10)
Re5 Se2 2.5099(10)
Re5 Se5 2.5093(10)
Re5 Se6 2.5107(10)
Re5 P5 2.473(3)
Re6 Se3 2.5142(11)
Re6 Se4 2.5280(10)
Re6 Se7 2.5174(11)
Re6 Se8 2.5218(11)
Re6 N1 2.119(9)
P1 C1 1.841(11)
P1 C3 1.830(11)
P1 C5 1.857(13)
P2 C7 1.844(11)
P2 C9 1.841(11)
P2 C11 1.840(11)
P3 C13 1.842(12)
P3 C15 1.837(12)
P3 C17 1.836(11)
P4 C19 1.838(15)
P4 C21 1.839(15)
P4 C23 1.806(12)
P5 C25 1.828(11)
P5 C27 1.825(11)
P5 C29 1.828(11)
N1 H1 0.82(2)
N1 C31 1.288(15)
N2 H2A 0.83(2)
N2 H2B 0.83(2)
N2 C31 1.330(17)
C1 H1A 0.9900
C1 H1B 0.9900
C1 C2 1.517(16)
C2 H2C 0.9800
C2 H2D 0.9800
C2 H2E 0.9800
C3 H3A 0.9900
C3 H3B 0.9900
C3 C4 1.529(17)
C4 H4A 0.9800
C4 H4B 0.9800
C4 H4C 0.9800
C5 H5A 0.9900
C5 H5B 0.9900
C5 C6 1.526(16)
C6 H6A 0.9800
C6 H6B 0.9800
C6 H6C 0.9800
C7 H7A 0.9900
C7 H7B 0.9900
C7 C8 1.538(15)
C8 H8A 0.9800
C8 H8B 0.9800
C8 H8C 0.9800
C9 H9A 0.9900
C9 H9B 0.9900
C9 C10 1.522(17)
C10 H10A 0.9800
C10 H10B 0.9800
C10 H10C 0.9800
C11 H11A 0.9900
C11 H11B 0.9900
C11 C12 1.525(15)
C12 H12A 0.9800
C12 H12B 0.9800
C12 H12C 0.9800
C13 H13A 0.9900
C13 H13B 0.9900
C13 C14 1.528(16)
C14 H14A 0.9800
C14 H14B 0.9800
C14 H14C 0.9800
C15 H15A 0.9900
C15 H15B 0.9900
C15 C16 1.530(15)
C16 H16A 0.9800
C16 H16B 0.9800
C16 H16C 0.9800
C17 H17A 0.9900
C17 H17B 0.9900
C17 C18 1.520(16)
C18 H18A 0.9800
C18 H18B 0.9800
C18 H18C 0.9800
C19 H19A 0.9900
C19 H19B 0.9900
C19 C20 1.53(2)
C20 H20A 0.9800
C20 H20B 0.9800
C20 H20C 0.9800
C21 H21A 0.9900
C21 H21B 0.9900
C21 C22 1.468(18)
C22 H22A 0.9800
C22 H22B 0.9800
C22 H22C 0.9800
C23 H23A 0.9900
C23 H23B 0.9900
C23 C24 1.49(2)
C24 H24A 0.9800
C24 H24B 0.9800
C24 H24C 0.9800
C25 H25A 0.9900
C25 H25B 0.9900
C25 C26 1.507(17)
C26 H26A 0.9800
C26 H26B 0.9800
C26 H26C 0.9800
C27 H27A 0.9900
C27 H27B 0.9900
C27 C28 1.535(16)
C28 H28A 0.9800
C28 H28B 0.9800
C28 H28C 0.9800
C29 H29A 0.9900
C29 H29B 0.9900
C29 C30 1.519(17)
C30 H30A 0.9800
C30 H30B 0.9800
C30 H30C 0.9800
C31 C32 1.503(17)
C32 H32A 0.9800
C32 H32B 0.9800
C32 H32C 0.9800
F5 B2 1.37(2)
F6 B2 1.410(18)
F7 B2 1.37(2)
F8 B2 1.41(2)
F5' B2' 1.37(2)
F6' B2' 1.41(2)
F7' B2' 1.36(2)
F8' B2' 1.41(2)
F1 B1 1.378(14)
F2 B1 1.390(14)
F3 B1 1.370(15)
F4 B1 1.407(14)

loop_
_geom_hbond_atom_site_label_D
_geom_hbond_atom_site_label_H
_geom_hbond_atom_site_label_A
_geom_hbond_distance_DH
_geom_hbond_distance_HA
_geom_hbond_distance_DA
_geom_hbond_angle_DHA
_geom_hbond_site_symmetry_A
N1 H1 F6 0.82(2) 2.10(8) 2.802(15) 143(11) .
N2 H2B F4 0.83(2) 2.12(8) 2.839(13) 145(12) 2_546

loop_
_geom_torsion_atom_site_label_1
_geom_torsion_atom_site_label_2
_geom_torsion_atom_site_label_3
_geom_torsion_atom_site_label_4
_geom_torsion
Re1 P1 C1 C2 -66.5(9)
Re1 P1 C3 C4 -85.6(10)
Re1 P1 C5 C6 -177.3(10)
Re2 P2 C7 C8 -177.5(7)
Re2 P2 C9 C10 67.5(9)
Re2 P2 C11 C12 -71.4(8)
Re3 P3 C13 C14 -64.8(10)
Re3 P3 C15 C16 -173.9(8)
Re3 P3 C17 C18 63.3(9)
Re4 P4 C19 C20 67.2(11)
Re4 P4 C21 C22 -173.9(11)
Re4 P4 C23 C24 -84.1(11)
Re5 P5 C25 C26 63.7(10)
Re5 P5 C27 C28 -178.6(8)
Re5 P5 C29 C30 -70.9(10)
Re6 N1 C31 N2 -2.3(18)
Re6 N1 C31 C32 -179.2(9)
C1 P1 C3 C4 148.1(10)
C1 P1 C5 C6 -52.5(13)
C3 P1 C1 C2 60.3(9)
C3 P1 C5 C6 53.1(13)
C5 P1 C1 C2 169.9(9)
C5 P1 C3 C4 42.4(11)
C7 P2 C9 C10 -56.9(10)
C7 P2 C11 C12 52.7(9)
C9 P2 C7 C8 -51.1(10)
C9 P2 C11 C12 162.0(8)
C11 P2 C7 C8 55.3(10)
C11 P2 C9 C10 -165.0(9)
C13 P3 C15 C16 58.8(10)
C13 P3 C17 C18 -171.9(9)
C15 P3 C13 C14 61.1(11)
C15 P3 C17 C18 -60.9(10)
C17 P3 C13 C14 170.1(10)
C17 P3 C15 C16 -47.9(10)
C19 P4 C21 C22 -48.3(14)
C19 P4 C23 C24 150.1(11)
C21 P4 C19 C20 -57.0(11)
C21 P4 C23 C24 41.9(13)
C23 P4 C19 C20 -165.7(10)
C23 P4 C21 C22 57.8(14)
C25 P5 C27 C28 -50.8(11)
C25 P5 C29 C30 162.5(9)
C27 P5 C25 C26 -61.9(11)
C27 P5 C29 C30 55.0(10)
C29 P5 C25 C26 -170.8(10)
C29 P5 C27 C28 54.3(11)
